data_4076467
loop_
_publ_author_name
'Solomon, S. A.'
'Del Grosso, A.'
'Clark, E. R.'
'Bagutski, V.'
'McDouall, J. J. W.'
'Ingleson, M. J.'

_publ_section_title
;
 Reactivity of Lewis Acid Activated Diaza- and Dithiaboroles in
 Electrophilic Arene Borylation
;
_journal_issue 5
_journal_name_full Organometallics
_journal_page_first 1908
_journal_paper_doi 10.1021/om201228e
_journal_volume 31
_journal_year 2012
_chemical_formula_moiety 'C26 H35 B N2'
_chemical_formula_sum 'C26 H35 B N2'
_chemical_formula_weight 386.37
_chemical_name_systematic
; 
 ? 
;
_space_group_IT_number 15
_symmetry_cell_setting monoclinic
_symmetry_space_group_name_Hall '-C 2yc'
_symmetry_space_group_name_H-M 'C 1 2/c 1'
_atom_sites_solution_hydrogens geom
_atom_sites_solution_primary direct
_atom_sites_solution_secondary difmap
_audit_creation_method SHELXL-97
_cell_angle_alpha 90.00
_cell_angle_beta 128.66(3)
_cell_angle_gamma 90.00
_cell_formula_units_Z 8
_cell_length_a 31.816(7)
_cell_length_b 7.2892(7)
_cell_length_c 23.376(5)
_cell_measurement_reflns_used 1223
_cell_measurement_temperature 100(2)
_cell_measurement_theta_max 23.9092
_cell_measurement_theta_min 2.8657
_cell_volume 4233(2)
_computing_cell_refinement
;
CrysAlis RED, Oxford Diffraction Ltd.,
Version 1.171.32.24 (release 21-04-2008 CrysAlis171 .NET)
(compiled Apr 21 2008,18:23:10)
;
_computing_data_collection
;
CrysAlis CCD, Oxford Diffraction Ltd.,
Version 1.171.32.24 (release 21-04-2008 CrysAlis171 .NET)
(compiled Apr 21 2008,18:23:10)
;
_computing_data_reduction
;
CrysAlis RED, Oxford Diffraction Ltd.,
Version 1.171.32.24 (release 21-04-2008 CrysAlis171 .NET)
(compiled Apr 21 2008,18:23:10)
;
_computing_molecular_graphics 'SHELXL-97 (Sheldrick, 1997)'
_computing_publication_material 'SHELXL-97 (Sheldrick, 1997)'
_computing_structure_refinement 'SHELXL-97 (Sheldrick, 1997)'
_computing_structure_solution 'SHELXS-97 (Sheldrick, 1990)'
_diffrn_ambient_temperature 100(2)
_diffrn_detector_area_resol_mean 8.3367
_diffrn_measured_fraction_theta_full 0.993
_diffrn_measured_fraction_theta_max 0.993
_diffrn_measurement_device_type 'Oxford Diffraction XCalibur 2'
_diffrn_measurement_method 'phi and omega'
_diffrn_radiation_monochromator graphite
_diffrn_radiation_source 'Enhance (Mo) X-ray Source'
_diffrn_radiation_type MoK\a
_diffrn_radiation_wavelength 0.71073
_diffrn_reflns_av_R_equivalents 0.0910
_diffrn_reflns_av_sigmaI/netI 0.1364
_diffrn_reflns_limit_h_max 23
_diffrn_reflns_limit_h_min -31
_diffrn_reflns_limit_k_max 5
_diffrn_reflns_limit_k_min -7
_diffrn_reflns_limit_l_max 23
_diffrn_reflns_limit_l_min -23
_diffrn_reflns_number 4150
_diffrn_reflns_theta_full 20.81
_diffrn_reflns_theta_max 20.81
_diffrn_reflns_theta_min 2.91
_exptl_absorpt_coefficient_mu 0.069
_exptl_absorpt_correction_T_max 0.9979
_exptl_absorpt_correction_T_min 0.9863
_exptl_absorpt_correction_type multi-scan
_exptl_absorpt_process_details
;
CrysAlis RED, Oxford Diffraction Ltd.,
Version 1.171.32.24 (release 21-04-2008 CrysAlis171 .NET)
(compiled Apr 21 2008,18:23:10)
Empirical absorption correction using spherical harmonics,
 implemented in SCALE3 ABSPACK scaling algorithm.
;
_exptl_crystal_colour Colourless
_exptl_crystal_density_diffrn 1.212
_exptl_crystal_density_method 'not measured'
_exptl_crystal_description Block
_exptl_crystal_F_000 1680
_exptl_crystal_size_max 0.20
_exptl_crystal_size_mid 0.10
_exptl_crystal_size_min 0.03
_refine_diff_density_max 0.270
_refine_diff_density_min -0.245
_refine_diff_density_rms 0.060
_refine_ls_extinction_coef 0.0005(2)
_refine_ls_extinction_expression Fc^*^=kFc[1+0.001xFc^2^\l^3^/sin(2\q)]^-1/4^
_refine_ls_extinction_method SHELXL
_refine_ls_goodness_of_fit_ref 1.142
_refine_ls_hydrogen_treatment mixed
_refine_ls_matrix_type full
_refine_ls_number_parameters 275
_refine_ls_number_reflns 2201
_refine_ls_number_restraints 0
_refine_ls_restrained_S_all 1.142
_refine_ls_R_factor_all 0.1080
_refine_ls_R_factor_gt 0.0643
_refine_ls_shift/su_max 0.000
_refine_ls_shift/su_mean 0.000
_refine_ls_structure_factor_coef Fsqd
_refine_ls_weighting_details 'calc w=1/[\s^2^(Fo^2^)+(0.0374P)^2^+5.5476P] where P=(Fo^2^+2Fc^2^)/3'
_refine_ls_weighting_scheme calc
_refine_ls_wR_factor_gt 0.1280
_refine_ls_wR_factor_ref 0.1473
_reflns_number_gt 1493
_reflns_number_total 2201
_reflns_threshold_expression >2sigma(I)
_cod_data_source_file om201228e_si_003.cif
_cod_data_source_block e:\temp2\ingleson\omji12
_cod_depositor_comments
;
The following automatic conversions were performed:

'_symmetry_cell_setting' value 'Monoclinic' changed to 'monoclinic'
according to /home/saulius/struct/CIF-dictionaries/cif_core.dic
dictionary named 'cif_core.dic' version 2.4.1 from 2010-06-29.

Automatic conversion script
Id: cif_fix_values 1715 2011-07-08 13:25:40Z adriana 
;
_cod_original_cell_volume 4233.1(22)
_cod_original_sg_symbol_H-M C2/c
_cod_database_code 4076467

loop_
_symmetry_equiv_pos_as_xyz
'x, y, z'
'-x, y, -z+1/2'
'x+1/2, y+1/2, z'
'-x+1/2, y+1/2, -z+1/2'
'-x, -y, -z'
'x, -y, z-1/2'
'-x+1/2, -y+1/2, -z'
'x+1/2, -y+1/2, z-1/2'

loop_
_atom_site_label
_atom_site_type_symbol
_atom_site_fract_x
_atom_site_fract_y
_atom_site_fract_z
_atom_site_U_iso_or_equiv
_atom_site_adp_type
_atom_site_occupancy
_atom_site_symmetry_multiplicity
_atom_site_calc_flag
_atom_site_refinement_flags
N1 N 0.20080(16) 0.1194(6) 0.3115(2) 0.0233(11) Uani 1 1 d .
N2 N 0.24569(18) -0.1008(6) 0.3029(2) 0.0264(11) Uani 1 1 d .
B1 B 0.2409(2) -0.0163(8) 0.3525(4) 0.0233(15) Uani 1 1 d .
H1B H 0.2642(15) -0.048(5) 0.412(2) 0.033(13) Uiso 1 1 d .
H2 H 0.2648(14) -0.186(5) 0.310(2) 0.022(14) Uiso 1 1 d .
H1 H 0.1877(15) 0.197(5) 0.321(2) 0.027(13) Uiso 1 1 d .
C1 C 0.18127(18) 0.1159(6) 0.2385(2) 0.0179(12) Uani 1 1 d .
C2 C 0.14174(17) 0.2206(6) 0.1768(2) 0.0167(12) Uani 1 1 d .
C3 C 0.13279(17) 0.1737(6) 0.1117(2) 0.0207(12) Uani 1 1 d .
H3 H 0.1065 0.2414 0.0687 0.025 Uiso 1 1 calc R
C4 C 0.16022(17) 0.0331(6) 0.1059(2) 0.0174(12) Uani 1 1 d .
C5 C 0.19939(18) -0.0649(6) 0.1689(3) 0.0230(12) Uani 1 1 d .
H5 H 0.2190 -0.1599 0.1671 0.028 Uiso 1 1 calc R
C6 C 0.20945(17) -0.0226(6) 0.2341(3) 0.0167(12) Uani 1 1 d .
C7 C 0.11024(17) 0.3737(6) 0.1791(2) 0.0189(12) Uani 1 1 d .
C8 C 0.07673(18) 0.2965(6) 0.2007(3) 0.0297(13) Uani 1 1 d .
H8A H 0.1009 0.2344 0.2488 0.036 Uiso 1 1 calc R
H8B H 0.0510 0.2043 0.1640 0.036 Uiso 1 1 calc R
C9 C 0.04550(19) 0.4507(6) 0.2051(3) 0.0307(14) Uani 1 1 d .
H9 H 0.0245 0.3989 0.2200 0.037 Uiso 1 1 calc R
C10 C 0.00768(18) 0.5393(6) 0.1298(3) 0.0321(14) Uani 1 1 d .
H10A H -0.0139 0.6353 0.1307 0.039 Uiso 1 1 calc R
H10B H -0.0174 0.4456 0.0933 0.039 Uiso 1 1 calc R
C11 C 0.03929(18) 0.6246(6) 0.1076(3) 0.0288(13) Uani 1 1 d .
H11 H 0.0140 0.6835 0.0583 0.035 Uiso 1 1 calc R
C12 C 0.07080(19) 0.4701(6) 0.1046(3) 0.0308(14) Uani 1 1 d .
H12A H 0.0912 0.5220 0.0893 0.037 Uiso 1 1 calc R
H12B H 0.0451 0.3787 0.0674 0.037 Uiso 1 1 calc R
C13 C 0.14842(19) 0.5247(6) 0.2342(3) 0.0301(14) Uani 1 1 d .
H13A H 0.1747 0.4696 0.2833 0.036 Uiso 1 1 calc R
H13B H 0.1686 0.5785 0.2190 0.036 Uiso 1 1 calc R
C14 C 0.11683(18) 0.6766(7) 0.2382(3) 0.0307(13) Uani 1 1 d .
H14 H 0.1425 0.7705 0.2752 0.037 Uiso 1 1 calc R
C15 C 0.08563(18) 0.5923(6) 0.2607(2) 0.0295(13) Uani 1 1 d .
H15A H 0.0662 0.6900 0.2652 0.035 Uiso 1 1 calc R
H15B H 0.1110 0.5332 0.3093 0.035 Uiso 1 1 calc R
C16 C 0.07878(19) 0.7659(6) 0.1637(3) 0.0339(14) Uani 1 1 d .
H16A H 0.0995 0.8190 0.1492 0.041 Uiso 1 1 calc R
H16B H 0.0589 0.8665 0.1659 0.041 Uiso 1 1 calc R
C17 C 0.14840(18) -0.0106(6) 0.0330(2) 0.0233(13) Uani 1 1 d .
C18 C 0.10784(19) 0.1254(7) -0.0282(2) 0.0318(14) Uani 1 1 d .
H18A H 0.1224 0.2516 -0.0133 0.038 Uiso 1 1 calc R
H18B H 0.0737 0.1216 -0.0355 0.038 Uiso 1 1 calc R
C19 C 0.09684(19) 0.0766(7) -0.1010(3) 0.0359(15) Uani 1 1 d .
H19 H 0.0705 0.1657 -0.1399 0.043 Uiso 1 1 calc R
C20 C 0.07412(19) -0.1165(7) -0.1241(3) 0.0380(15) Uani 1 1 d .
H20A H 0.0667 -0.1477 -0.1708 0.046 Uiso 1 1 calc R
H20B H 0.0398 -0.1233 -0.1318 0.046 Uiso 1 1 calc R
C21 C 0.14990(19) 0.0881(7) -0.0887(3) 0.0375(14) Uani 1 1 d .
H21A H 0.1435 0.0614 -0.1351 0.045 Uiso 1 1 calc R
H21B H 0.1647 0.2138 -0.0731 0.045 Uiso 1 1 calc R
C22 C 0.12500(19) -0.2035(6) 0.0070(2) 0.0299(13) Uani 1 1 d .
H22A H 0.0909 -0.2113 -0.0001 0.036 Uiso 1 1 calc R
H22B H 0.1505 -0.2935 0.0452 0.036 Uiso 1 1 calc R
C23 C 0.20079(17) -0.0026(6) 0.0419(2) 0.0259(13) Uani 1 1 d .
H23A H 0.2167 0.1216 0.0583 0.031 Uiso 1 1 calc R
H23B H 0.2271 -0.0914 0.0799 0.031 Uiso 1 1 calc R
C24 C 0.18982(19) -0.0478(7) -0.0307(2) 0.0286(13) Uani 1 1 d .
H24 H 0.2242 -0.0417 -0.0237 0.034 Uiso 1 1 calc R
C25 C 0.16659(19) -0.2410(6) -0.0538(3) 0.0314(14) Uani 1 1 d .
H25A H 0.1600 -0.2739 -0.0998 0.038 Uiso 1 1 calc R
H25B H 0.1928 -0.3296 -0.0155 0.038 Uiso 1 1 calc R
C26 C 0.11421(19) -0.2527(7) -0.0651(3) 0.0343(14) Uani 1 1 d .
H26 H 0.0993 -0.3799 -0.0804 0.041 Uiso 1 1 calc R

loop_
_atom_site_aniso_label
_atom_site_aniso_U_11
_atom_site_aniso_U_22
_atom_site_aniso_U_33
_atom_site_aniso_U_23
_atom_site_aniso_U_13
_atom_site_aniso_U_12
N1 0.032(3) 0.018(3) 0.029(3) 0.002(2) 0.023(3) 0.007(2)
N2 0.035(3) 0.019(3) 0.030(3) 0.005(2) 0.023(3) 0.010(2)
B1 0.027(4) 0.019(4) 0.025(4) -0.001(3) 0.017(4) -0.004(3)
C1 0.022(3) 0.021(3) 0.010(3) -0.001(2) 0.010(3) -0.004(3)
C2 0.016(3) 0.013(3) 0.021(3) -0.006(2) 0.012(3) -0.008(2)
C3 0.023(3) 0.018(3) 0.018(3) 0.000(2) 0.011(3) -0.001(2)
C4 0.022(3) 0.016(3) 0.019(3) -0.002(2) 0.015(3) 0.001(2)
C5 0.027(3) 0.023(3) 0.023(3) 0.002(3) 0.018(3) 0.005(3)
C6 0.015(3) 0.018(3) 0.017(3) 0.002(3) 0.010(3) 0.000(2)
C7 0.021(3) 0.017(3) 0.018(3) -0.003(2) 0.012(3) -0.001(2)
C8 0.030(3) 0.027(3) 0.033(3) -0.001(3) 0.020(3) 0.001(3)
C9 0.034(3) 0.034(3) 0.036(4) 0.001(3) 0.028(3) 0.005(3)
C10 0.027(3) 0.028(3) 0.037(4) -0.005(3) 0.018(3) -0.003(3)
C11 0.031(3) 0.029(3) 0.021(3) 0.002(3) 0.014(3) 0.008(3)
C12 0.039(3) 0.030(3) 0.027(3) 0.000(3) 0.023(3) 0.002(3)
C13 0.034(3) 0.021(3) 0.033(4) -0.004(3) 0.020(3) -0.006(3)
C14 0.029(3) 0.031(3) 0.028(3) -0.008(3) 0.016(3) -0.005(3)
C15 0.032(3) 0.026(3) 0.025(3) -0.006(3) 0.015(3) 0.005(3)
C16 0.039(3) 0.021(3) 0.039(4) 0.002(3) 0.023(3) 0.003(3)
C17 0.031(3) 0.021(3) 0.027(3) 0.002(3) 0.023(3) 0.004(3)
C18 0.039(3) 0.037(3) 0.023(3) 0.004(3) 0.021(3) 0.009(3)
C19 0.038(3) 0.051(4) 0.025(3) 0.018(3) 0.022(3) 0.025(3)
C20 0.033(3) 0.065(4) 0.019(3) -0.010(3) 0.018(3) -0.001(3)
C21 0.054(4) 0.039(3) 0.037(4) 0.011(3) 0.037(3) 0.011(3)
C22 0.033(3) 0.032(3) 0.030(3) -0.004(3) 0.022(3) -0.008(3)
C23 0.025(3) 0.025(3) 0.024(3) 0.000(2) 0.014(3) 0.003(2)
C24 0.031(3) 0.039(4) 0.024(3) 0.003(3) 0.021(3) 0.000(3)
C25 0.041(3) 0.036(4) 0.027(3) 0.004(3) 0.026(3) 0.009(3)
C26 0.042(4) 0.035(3) 0.031(4) -0.010(3) 0.025(3) -0.006(3)

loop_
_atom_type_symbol
_atom_type_description
_atom_type_scat_dispersion_real
_atom_type_scat_dispersion_imag
_atom_type_scat_source
C C 0.0033 0.0016 'International Tables Vol C Tables 4.2.6.8 and 6.1.1.4'
H H 0.0000 0.0000 'International Tables Vol C Tables 4.2.6.8 and 6.1.1.4'
B B 0.0013 0.0007 'International Tables Vol C Tables 4.2.6.8 and 6.1.1.4'
N N 0.0061 0.0033 'International Tables Vol C Tables 4.2.6.8 and 6.1.1.4'

loop_
_geom_angle_atom_site_label_1
_geom_angle_atom_site_label_2
_geom_angle_atom_site_label_3
_geom_angle
C1 N1 B1 109.7(4)
C1 N1 H1 116(3)
B1 N1 H1 134(3)
C6 N2 B1 109.7(5)
C6 N2 H2 122(3)
B1 N2 H2 129(3)
N2 B1 N1 105.5(5)
N2 B1 H1B 127(2)
N1 B1 H1B 127(2)
C6 C1 N1 106.6(4)
C6 C1 C2 121.4(4)
N1 C1 C2 132.0(4)
C3 C2 C1 115.2(4)
C3 C2 C7 121.6(4)
C1 C2 C7 123.2(4)
C2 C3 C4 124.3(4)
C2 C3 H3 117.8
C4 C3 H3 117.8
C5 C4 C3 118.1(4)
C5 C4 C17 120.4(4)
C3 C4 C17 121.5(4)
C6 C5 C4 119.3(4)
C6 C5 H5 120.3
C4 C5 H5 120.3
C5 C6 N2 129.8(4)
C5 C6 C1 121.7(4)
N2 C6 C1 108.5(4)
C2 C7 C12 112.5(3)
C2 C7 C8 110.4(3)
C12 C7 C8 107.2(4)
C2 C7 C13 111.0(3)
C12 C7 C13 106.1(4)
C8 C7 C13 109.4(4)
C7 C8 C9 111.2(4)
C7 C8 H8A 109.4
C9 C8 H8A 109.4
C7 C8 H8B 109.4
C9 C8 H8B 109.4
H8A C8 H8B 108.0
C15 C9 C10 109.6(4)
C15 C9 C8 108.6(4)
C10 C9 C8 107.9(4)
C15 C9 H9 110.2
C10 C9 H9 110.2
C8 C9 H9 110.2
C9 C10 C11 110.7(4)
C9 C10 H10A 109.5
C11 C10 H10A 109.5
C9 C10 H10B 109.5
C11 C10 H10B 109.5
H10A C10 H10B 108.1
C16 C11 C10 110.3(4)
C16 C11 C12 109.0(4)
C10 C11 C12 107.8(4)
C16 C11 H11 109.9
C10 C11 H11 109.9
C12 C11 H11 109.9
C11 C12 C7 112.1(4)
C11 C12 H12A 109.2
C7 C12 H12A 109.2
C11 C12 H12B 109.2
C7 C12 H12B 109.2
H12A C12 H12B 107.9
C14 C13 C7 111.1(4)
C14 C13 H13A 109.4
C7 C13 H13A 109.4
C14 C13 H13B 109.4
C7 C13 H13B 109.4
H13A C13 H13B 108.0
C16 C14 C15 110.4(4)
C16 C14 C13 108.9(4)
C15 C14 C13 108.9(4)
C16 C14 H14 109.6
C15 C14 H14 109.6
C13 C14 H14 109.6
C14 C15 C9 111.1(4)
C14 C15 H15A 109.4
C9 C15 H15A 109.4
C14 C15 H15B 109.4
C9 C15 H15B 109.4
H15A C15 H15B 108.0
C14 C16 C11 109.8(4)
C14 C16 H16A 109.7
C11 C16 H16A 109.7
C14 C16 H16B 109.7
C11 C16 H16B 109.7
H16A C16 H16B 108.2
C22 C17 C4 110.7(4)
C22 C17 C18 107.7(4)
C4 C17 C18 112.3(4)
C22 C17 C23 107.7(4)
C4 C17 C23 110.4(4)
C18 C17 C23 107.9(4)
C17 C18 C19 110.8(4)
C17 C18 H18A 109.5
C19 C18 H18A 109.5
C17 C18 H18B 109.5
C19 C18 H18B 109.5
H18A C18 H18B 108.1
C20 C19 C21 110.0(4)
C20 C19 C18 109.5(4)
C21 C19 C18 108.4(4)
C20 C19 H19 109.6
C21 C19 H19 109.6
C18 C19 H19 109.6
C19 C20 C26 109.8(4)
C19 C20 H20A 109.7
C26 C20 H20A 109.7
C19 C20 H20B 109.7
C26 C20 H20B 109.7
H20A C20 H20B 108.2
C24 C21 C19 110.1(4)
C24 C21 H21A 109.6
C19 C21 H21A 109.6
C24 C21 H21B 109.6
C19 C21 H21B 109.6
H21A C21 H21B 108.2
C17 C22 C26 111.7(4)
C17 C22 H22A 109.3
C26 C22 H22A 109.3
C17 C22 H22B 109.3
C26 C22 H22B 109.3
H22A C22 H22B 107.9
C24 C23 C17 111.2(4)
C24 C23 H23A 109.4
C17 C23 H23A 109.4
C24 C23 H23B 109.4
C17 C23 H23B 109.4
H23A C23 H23B 108.0
C21 C24 C25 109.8(4)
C21 C24 C23 109.5(4)
C25 C24 C23 108.2(4)
C21 C24 H24 109.8
C25 C24 H24 109.8
C23 C24 H24 109.8
C26 C25 C24 110.5(4)
C26 C25 H25A 109.5
C24 C25 H25A 109.5
C26 C25 H25B 109.5
C24 C25 H25B 109.5
H25A C25 H25B 108.1
C25 C26 C20 109.2(4)
C25 C26 C22 109.1(4)
C20 C26 C22 109.1(4)
C25 C26 H26 109.8
C20 C26 H26 109.8
C22 C26 H26 109.8

loop_
_geom_bond_atom_site_label_1
_geom_bond_atom_site_label_2
_geom_bond_distance
N1 C1 1.406(5)
N1 B1 1.413(7)
N1 H1 0.81(4)
N2 C6 1.388(6)
N2 B1 1.401(7)
N2 H2 0.81(4)
B1 H1B 1.12(4)
C1 C6 1.397(6)
C1 C2 1.406(6)
C2 C3 1.405(5)
C2 C7 1.523(6)
C3 C4 1.407(6)
C3 H3 0.9500
C4 C5 1.393(6)
C4 C17 1.531(6)
C5 C6 1.382(6)
C5 H5 0.9500
C7 C12 1.541(6)
C7 C8 1.543(6)
C7 C13 1.546(6)
C8 C9 1.546(6)
C8 H8A 0.9900
C8 H8B 0.9900
C9 C15 1.520(6)
C9 C10 1.522(6)
C9 H9 1.0000
C10 C11 1.524(6)
C10 H10A 0.9900
C10 H10B 0.9900
C11 C16 1.517(6)
C11 C12 1.538(6)
C11 H11 1.0000
C12 H12A 0.9900
C12 H12B 0.9900
C13 C14 1.538(6)
C13 H13A 0.9900
C13 H13B 0.9900
C14 C16 1.512(6)
C14 C15 1.515(6)
C14 H14 1.0000
C15 H15A 0.9900
C15 H15B 0.9900
C16 H16A 0.9900
C16 H16B 0.9900
C17 C22 1.528(6)
C17 C18 1.545(6)
C17 C23 1.547(6)
C18 C19 1.550(6)
C18 H18A 0.9900
C18 H18B 0.9900
C19 C20 1.519(6)
C19 C21 1.528(6)
C19 H19 1.0000
C20 C26 1.522(6)
C20 H20A 0.9900
C20 H20B 0.9900
C21 C24 1.510(6)
C21 H21A 0.9900
C21 H21B 0.9900
C22 C26 1.539(6)
C22 H22A 0.9900
C22 H22B 0.9900
C23 C24 1.540(6)
C23 H23A 0.9900
C23 H23B 0.9900
C24 C25 1.524(6)
C24 H24 1.0000
C25 C26 1.518(6)
C25 H25A 0.9900
C25 H25B 0.9900
C26 H26 1.0000

loop_
_geom_torsion_atom_site_label_1
_geom_torsion_atom_site_label_2
_geom_torsion_atom_site_label_3
_geom_torsion_atom_site_label_4
_geom_torsion
C6 N2 B1 N1 -1.0(5)
C1 N1 B1 N2 0.7(5)
B1 N1 C1 C6 -0.1(5)
B1 N1 C1 C2 179.7(5)
C6 C1 C2 C3 0.7(6)
N1 C1 C2 C3 -179.1(4)
C6 C1 C2 C7 -179.6(4)
N1 C1 C2 C7 0.6(7)
C1 C2 C3 C4 0.2(6)
C7 C2 C3 C4 -179.5(4)
C2 C3 C4 C5 -0.9(6)
C2 C3 C4 C17 -180.0(4)
C3 C4 C5 C6 0.7(6)
C17 C4 C5 C6 179.8(4)
C4 C5 C6 N2 179.5(4)
C4 C5 C6 C1 0.1(6)
B1 N2 C6 C5 -178.4(4)
B1 N2 C6 C1 1.0(5)
N1 C1 C6 C5 178.9(4)
C2 C1 C6 C5 -0.9(6)
N1 C1 C6 N2 -0.5(5)
C2 C1 C6 N2 179.7(4)
C3 C2 C7 C12 -2.2(5)
C1 C2 C7 C12 178.1(4)
C3 C2 C7 C8 117.6(4)
C1 C2 C7 C8 -62.1(5)
C3 C2 C7 C13 -121.0(4)
C1 C2 C7 C13 59.3(5)
C2 C7 C8 C9 178.6(4)
C12 C7 C8 C9 -58.5(5)
C13 C7 C8 C9 56.2(5)
C7 C8 C9 C15 -58.2(5)
C7 C8 C9 C10 60.6(5)
C15 C9 C10 C11 56.6(5)
C8 C9 C10 C11 -61.5(5)
C9 C10 C11 C16 -58.0(5)
C9 C10 C11 C12 60.9(5)
C16 C11 C12 C7 59.8(5)
C10 C11 C12 C7 -59.9(5)
C2 C7 C12 C11 -179.9(3)
C8 C7 C12 C11 58.5(5)
C13 C7 C12 C11 -58.3(5)
C2 C7 C13 C14 -178.4(4)
C12 C7 C13 C14 59.0(5)
C8 C7 C13 C14 -56.3(5)
C7 C13 C14 C16 -61.9(5)
C7 C13 C14 C15 58.5(5)
C16 C14 C15 C9 58.4(5)
C13 C14 C15 C9 -61.1(5)
C10 C9 C15 C14 -57.0(5)
C8 C9 C15 C14 60.8(5)
C15 C14 C16 C11 -58.6(5)
C13 C14 C16 C11 61.0(5)
C10 C11 C16 C14 58.4(5)
C12 C11 C16 C14 -59.7(5)
C5 C4 C17 C22 65.2(5)
C3 C4 C17 C22 -115.8(4)
C5 C4 C17 C18 -174.3(4)
C3 C4 C17 C18 4.7(6)
C5 C4 C17 C23 -54.0(5)
C3 C4 C17 C23 125.1(4)
C22 C17 C18 C19 -57.7(5)
C4 C17 C18 C19 -179.9(4)
C23 C17 C18 C19 58.3(5)
C17 C18 C19 C20 59.5(5)
C17 C18 C19 C21 -60.5(5)
C21 C19 C20 C26 59.2(5)
C18 C19 C20 C26 -59.9(5)
C20 C19 C21 C24 -58.6(5)
C18 C19 C21 C24 61.2(5)
C4 C17 C22 C26 -178.4(4)
C18 C17 C22 C26 58.4(5)
C23 C17 C22 C26 -57.7(5)
C22 C17 C23 C24 58.6(5)
C4 C17 C23 C24 179.5(4)
C18 C17 C23 C24 -57.5(5)
C19 C21 C24 C25 58.0(5)
C19 C21 C24 C23 -60.7(5)
C17 C23 C24 C21 59.4(5)
C17 C23 C24 C25 -60.3(5)
C21 C24 C25 C26 -58.9(5)
C23 C24 C25 C26 60.5(5)
C24 C25 C26 C20 59.3(5)
C24 C25 C26 C22 -59.9(5)
C19 C20 C26 C25 -59.4(5)
C19 C20 C26 C22 59.8(5)
C17 C22 C26 C25 59.1(5)
C17 C22 C26 C20 -60.1(5)
